data_1517831
loop_
_publ_author_name
'Wang, Minyan'
'Li, Jing'
'Fu, Chunling'
'Ma, Shengming'

_publ_section_title
;
 Electrophilic Cyclizations of Diaryl-2,3-allenyl Ethers with
 N-Bromosuccinimide: En Route to 2-Bromonaphthalenes.
;
_journal_issue 19
_journal_name_full 'Organic letters'
_journal_page_first 4976
_journal_page_last 4979
_journal_paper_doi 10.1021/ol502100k
_journal_volume 16
_journal_year 2014
_chemical_formula_moiety 'C24 H19 Br'
_chemical_formula_sum 'C24 H19 Br'
_chemical_formula_weight 387.30
_chemical_name_systematic
; 
 ? 
;
_space_group_IT_number 2
_symmetry_cell_setting triclinic
_symmetry_space_group_name_Hall '-P 1'
_symmetry_space_group_name_H-M 'P -1'
_atom_sites_solution_hydrogens geom
_atom_sites_solution_primary direct
_atom_sites_solution_secondary difmap
_audit_creation_method SHELXL-97
_cell_angle_alpha 94.288(9)
_cell_angle_beta 108.773(9)
_cell_angle_gamma 108.953(10)
_cell_formula_units_Z 2
_cell_length_a 9.4179(10)
_cell_length_b 9.9520(12)
_cell_length_c 11.0905(12)
_cell_measurement_reflns_used 1341
_cell_measurement_temperature 293(2)
_cell_measurement_theta_max 29.3314
_cell_measurement_theta_min 3.2420
_cell_volume 912.0(2)
_computing_cell_refinement 'CrysAlis PRO (Agilent Technologies, 2011)'
_computing_data_collection 'CrysAlis PRO'
_computing_data_reduction 'CrysAlis PRO'
_computing_molecular_graphics 'OLEX2 (Dolomanov et al., 2009)'
_computing_publication_material OLEX2
_computing_structure_refinement 'SHELXL-97 (Sheldrick, 2008)'
_computing_structure_solution 'SHELXS-97 (Sheldrick, 2008)'
_diffrn_ambient_temperature 293(2)
_diffrn_detector_area_resol_mean 10.3592
_diffrn_measured_fraction_theta_full 0.997
_diffrn_measured_fraction_theta_max 0.997
_diffrn_measurement_device_type 'Xcalibur, Atlas, Gemini ultra'
_diffrn_measurement_method '\w scans'
_diffrn_radiation_monochromator graphite
_diffrn_radiation_source 'fine-focus sealed tube'
_diffrn_radiation_type MoK\a
_diffrn_radiation_wavelength 0.71073
_diffrn_reflns_av_R_equivalents 0.0487
_diffrn_reflns_av_sigmaI/netI 0.0722
_diffrn_reflns_limit_h_max 10
_diffrn_reflns_limit_h_min -11
_diffrn_reflns_limit_k_max 11
_diffrn_reflns_limit_k_min -8
_diffrn_reflns_limit_l_max 11
_diffrn_reflns_limit_l_min -13
_diffrn_reflns_number 5628
_diffrn_reflns_theta_full 25.35
_diffrn_reflns_theta_max 25.35
_diffrn_reflns_theta_min 3.25
_exptl_absorpt_coefficient_mu 2.256
_exptl_absorpt_correction_T_max 0.4972
_exptl_absorpt_correction_T_min 0.4300
_exptl_absorpt_correction_type multi-scan
_exptl_absorpt_process_details
;
CrysAlis PRO (Agilent Technologies, 2011) 
;
_exptl_crystal_colour colorless
_exptl_crystal_density_diffrn 1.410
_exptl_crystal_density_method 'not measured'
_exptl_crystal_description block
_exptl_crystal_F_000 396
_exptl_crystal_size_max 0.45
_exptl_crystal_size_mid 0.38
_exptl_crystal_size_min 0.36
_refine_diff_density_max 0.324
_refine_diff_density_min -0.390
_refine_diff_density_rms 0.063
_refine_ls_extinction_method none
_refine_ls_goodness_of_fit_ref 1.125
_refine_ls_hydrogen_treatment constr
_refine_ls_matrix_type full
_refine_ls_number_parameters 226
_refine_ls_number_reflns 3331
_refine_ls_number_restraints 0
_refine_ls_restrained_S_all 1.125
_refine_ls_R_factor_all 0.0830
_refine_ls_R_factor_gt 0.0506
_refine_ls_shift/su_max 0.000
_refine_ls_shift/su_mean 0.000
_refine_ls_structure_factor_coef Fsqd
_refine_ls_weighting_details 'calc w=1/[\s^2^(Fo^2^)+(0.0282P)^2^+0.0566P] where P=(Fo^2^+2Fc^2^)/3'
_refine_ls_weighting_scheme calc
_refine_ls_wR_factor_gt 0.0925
_refine_ls_wR_factor_ref 0.1133
_reflns_number_gt 2345
_reflns_number_total 3331
_reflns_threshold_expression >2sigma(I)
_cod_data_source_file ol502100k_si_002.cif
_cod_data_source_block 130111_wmy_6_92
_cod_depositor_comments
;
The following automatic conversions were performed:

'_symmetry_cell_setting' value 'Triclinic' changed to 'triclinic'
according to
/home/saulius/struct/COD-crude-data--automatic-downloads/rss-feeds/ACS/lib/dictionaries/cif_core.dic
dictionary named 'cif_core.dic' version 2.4.2 from 2011-04-26.

Automatic conversion script
Id: cif_fix_values 2281 2013-09-26 08:29:07Z andrius 

 Adding full bibliography for 1517831.cif.
;
_cod_database_code 1517831

loop_
_symmetry_equiv_pos_as_xyz
'x, y, z'
'-x, -y, -z'

loop_
_atom_site_label
_atom_site_type_symbol
_atom_site_fract_x
_atom_site_fract_y
_atom_site_fract_z
_atom_site_U_iso_or_equiv
_atom_site_adp_type
_atom_site_occupancy
_atom_site_symmetry_multiplicity
_atom_site_calc_flag
_atom_site_refinement_flags
Br1 Br 0.32340(5) 0.32492(6) 0.42202(4) 0.0733(2) Uani 1 1 d .
C1 C 0.5073(4) 0.2703(5) 0.4661(3) 0.0509(10) Uani 1 1 d .
C2 C 0.5960(4) 0.3002(5) 0.3846(3) 0.0530(10) Uani 1 1 d .
H2 H 0.5642 0.3452 0.3157 0.064 Uiso 1 1 calc R
C3 C 0.7287(4) 0.2640(4) 0.4055(3) 0.0463(9) Uani 1 1 d .
C4 C 0.7782(4) 0.1962(4) 0.5120(3) 0.0482(9) Uani 1 1 d .
C5 C 0.6863(4) 0.1675(4) 0.5936(3) 0.0488(10) Uani 1 1 d .
C6 C 0.5473(4) 0.2059(4) 0.5693(3) 0.0512(10) Uani 1 1 d .
C7 C 0.7411(5) 0.1022(5) 0.7004(4) 0.0667(12) Uani 1 1 d .
H7 H 0.6824 0.0809 0.7545 0.080 Uiso 1 1 calc R
C8 C 0.8745(6) 0.0702(5) 0.7257(4) 0.0747(13) Uani 1 1 d .
H8 H 0.9069 0.0284 0.7967 0.090 Uiso 1 1 calc R
C9 C 0.9656(5) 0.0995(5) 0.6458(4) 0.0717(13) Uani 1 1 d .
H9 H 1.0579 0.0773 0.6639 0.086 Uiso 1 1 calc R
C10 C 0.9179(5) 0.1605(5) 0.5417(4) 0.0575(10) Uani 1 1 d .
H10 H 0.9783 0.1791 0.4888 0.069 Uiso 1 1 calc R
C11 C 0.8210(4) 0.2981(5) 0.3169(3) 0.0501(10) Uani 1 1 d .
C12 C 0.8991(5) 0.4396(5) 0.3137(4) 0.0646(12) Uani 1 1 d .
H12 H 0.8976 0.5135 0.3693 0.078 Uiso 1 1 calc R
C13 C 0.9801(5) 0.4748(6) 0.2295(4) 0.0785(14) Uani 1 1 d .
H13 H 1.0339 0.5715 0.2296 0.094 Uiso 1 1 calc R
C14 C 0.9808(6) 0.3674(7) 0.1464(4) 0.0803(15) Uani 1 1 d .
H14 H 1.0331 0.3904 0.0883 0.096 Uiso 1 1 calc R
C15 C 0.9036(6) 0.2243(7) 0.1487(4) 0.0784(15) Uani 1 1 d .
H15 H 0.9055 0.1511 0.0927 0.094 Uiso 1 1 calc R
C16 C 0.8238(5) 0.1888(5) 0.2332(4) 0.0673(12) Uani 1 1 d .
H16 H 0.7719 0.0920 0.2341 0.081 Uiso 1 1 calc R
C17 C 0.4561(4) 0.1815(5) 0.6609(3) 0.0594(11) Uani 1 1 d .
H17A H 0.4529 0.0913 0.6897 0.071 Uiso 1 1 calc R
H17B H 0.3459 0.1734 0.6152 0.071 Uiso 1 1 calc R
C18 C 0.5366(5) 0.3070(5) 0.7794(4) 0.0642(12) Uani 1 1 d .
H18A H 0.6475 0.3164 0.8237 0.077 Uiso 1 1 calc R
H18B H 0.5379 0.3967 0.7503 0.077 Uiso 1 1 calc R
C19 C 0.4499(5) 0.2836(5) 0.8734(3) 0.0561(11) Uani 1 1 d .
C20 C 0.3461(6) 0.3510(6) 0.8769(4) 0.0848(16) Uani 1 1 d .
H20 H 0.3285 0.4132 0.8201 0.102 Uiso 1 1 calc R
C21 C 0.2670(6) 0.3291(8) 0.9624(5) 0.104(2) Uani 1 1 d .
H21 H 0.1980 0.3777 0.9635 0.125 Uiso 1 1 calc R
C22 C 0.2879(6) 0.2381(7) 1.0447(4) 0.0901(18) Uani 1 1 d .
H22 H 0.2323 0.2225 1.1013 0.108 Uiso 1 1 calc R
C23 C 0.3912(7) 0.1693(7) 1.0442(4) 0.0955(17) Uani 1 1 d .
H23 H 0.4066 0.1061 1.1005 0.115 Uiso 1 1 calc R
C24 C 0.4740(6) 0.1941(6) 0.9590(4) 0.0801(14) Uani 1 1 d .
H24 H 0.5467 0.1489 0.9605 0.096 Uiso 1 1 calc R

loop_
_atom_site_aniso_label
_atom_site_aniso_U_11
_atom_site_aniso_U_22
_atom_site_aniso_U_33
_atom_site_aniso_U_23
_atom_site_aniso_U_13
_atom_site_aniso_U_12
Br1 0.0559(3) 0.0870(4) 0.0867(3) 0.0124(3) 0.0331(2) 0.0328(3)
C1 0.046(2) 0.053(3) 0.055(2) 0.0064(18) 0.0233(17) 0.016(2)
C2 0.052(2) 0.059(3) 0.054(2) 0.0134(18) 0.0255(17) 0.023(2)
C3 0.048(2) 0.039(2) 0.050(2) 0.0036(17) 0.0241(16) 0.0104(19)
C4 0.051(2) 0.043(2) 0.051(2) 0.0030(17) 0.0248(16) 0.0137(19)
C5 0.055(2) 0.038(2) 0.051(2) 0.0020(17) 0.0252(17) 0.011(2)
C6 0.047(2) 0.044(3) 0.058(2) -0.0012(18) 0.0278(17) 0.0063(19)
C7 0.077(3) 0.062(3) 0.068(3) 0.019(2) 0.038(2) 0.022(3)
C8 0.094(4) 0.069(4) 0.070(3) 0.031(2) 0.032(2) 0.035(3)
C9 0.079(3) 0.072(4) 0.081(3) 0.027(2) 0.031(2) 0.045(3)
C10 0.064(3) 0.048(3) 0.070(2) 0.009(2) 0.034(2) 0.023(2)
C11 0.046(2) 0.056(3) 0.052(2) 0.0135(19) 0.0212(17) 0.019(2)
C12 0.072(3) 0.050(3) 0.072(3) 0.008(2) 0.035(2) 0.016(2)
C13 0.082(3) 0.073(4) 0.091(3) 0.031(3) 0.052(3) 0.018(3)
C14 0.079(3) 0.110(5) 0.083(3) 0.043(3) 0.059(3) 0.041(3)
C15 0.081(3) 0.098(5) 0.083(3) 0.017(3) 0.053(3) 0.045(3)
C16 0.076(3) 0.063(3) 0.078(3) 0.013(2) 0.047(2) 0.026(3)
C17 0.056(2) 0.059(3) 0.058(2) 0.001(2) 0.0305(19) 0.009(2)
C18 0.065(3) 0.063(3) 0.068(2) 0.005(2) 0.037(2) 0.016(2)
C19 0.057(2) 0.064(3) 0.045(2) 0.0036(19) 0.0205(17) 0.019(2)
C20 0.099(4) 0.120(5) 0.073(3) 0.038(3) 0.048(3) 0.069(4)
C21 0.105(4) 0.179(7) 0.076(3) 0.038(4) 0.052(3) 0.091(5)
C22 0.089(4) 0.126(5) 0.060(3) 0.010(3) 0.044(3) 0.030(4)
C23 0.141(5) 0.102(5) 0.069(3) 0.031(3) 0.055(3) 0.057(4)
C24 0.103(4) 0.094(4) 0.070(3) 0.018(3) 0.043(3) 0.058(3)

loop_
_atom_type_symbol
_atom_type_description
_atom_type_scat_dispersion_real
_atom_type_scat_dispersion_imag
_atom_type_scat_source
C C 0.0033 0.0016 'International Tables Vol C Tables 4.2.6.8 and 6.1.1.4'
H H 0.0000 0.0000 'International Tables Vol C Tables 4.2.6.8 and 6.1.1.4'
Br Br -0.2901 2.4595 'International Tables Vol C Tables 4.2.6.8 and 6.1.1.4'

loop_
_geom_angle_atom_site_label_1
_geom_angle_atom_site_label_2
_geom_angle_atom_site_label_3
_geom_angle
C6 C1 C2 123.0(4)
C6 C1 Br1 121.6(3)
C2 C1 Br1 115.4(3)
C3 C2 C1 120.7(3)
C3 C2 H2 119.7
C1 C2 H2 119.7
C2 C3 C4 119.6(3)
C2 C3 C11 119.3(3)
C4 C3 C11 121.2(3)
C10 C4 C5 118.9(3)
C10 C4 C3 122.4(3)
C5 C4 C3 118.7(3)
C7 C5 C4 117.1(4)
C7 C5 C6 122.2(3)
C4 C5 C6 120.6(3)
C1 C6 C5 117.5(3)
C1 C6 C17 122.5(4)
C5 C6 C17 119.9(3)
C8 C7 C5 122.2(4)
C8 C7 H7 118.9
C5 C7 H7 118.9
C7 C8 C9 120.6(4)
C7 C8 H8 119.7
C9 C8 H8 119.7
C10 C9 C8 119.6(4)
C10 C9 H9 120.2
C8 C9 H9 120.2
C9 C10 C4 121.5(4)
C9 C10 H10 119.3
C4 C10 H10 119.3
C12 C11 C16 118.8(3)
C12 C11 C3 119.8(4)
C16 C11 C3 121.3(4)
C11 C12 C13 121.3(4)
C11 C12 H12 119.3
C13 C12 H12 119.3
C14 C13 C12 119.7(5)
C14 C13 H13 120.1
C12 C13 H13 120.1
C13 C14 C15 119.8(4)
C13 C14 H14 120.1
C15 C14 H14 120.1
C16 C15 C14 120.6(5)
C16 C15 H15 119.7
C14 C15 H15 119.7
C15 C16 C11 119.7(5)
C15 C16 H16 120.1
C11 C16 H16 120.1
C6 C17 C18 111.0(3)
C6 C17 H17A 109.4
C18 C17 H17A 109.4
C6 C17 H17B 109.4
C18 C17 H17B 109.4
H17A C17 H17B 108.0
C19 C18 C17 112.0(3)
C19 C18 H18A 109.2
C17 C18 H18A 109.2
C19 C18 H18B 109.2
C17 C18 H18B 109.2
H18A C18 H18B 107.9
C20 C19 C24 117.7(4)
C20 C19 C18 121.6(4)
C24 C19 C18 120.7(4)
C19 C20 C21 121.4(5)
C19 C20 H20 119.3
C21 C20 H20 119.3
C22 C21 C20 120.9(5)
C22 C21 H21 119.6
C20 C21 H21 119.6
C21 C22 C23 119.3(4)
C21 C22 H22 120.4
C23 C22 H22 120.4
C22 C23 C24 119.7(5)
C22 C23 H23 120.2
C24 C23 H23 120.2
C19 C24 C23 121.0(5)
C19 C24 H24 119.5
C23 C24 H24 119.5

loop_
_geom_bond_atom_site_label_1
_geom_bond_atom_site_label_2
_geom_bond_distance
Br1 C1 1.908(4)
C1 C6 1.361(5)
C1 C2 1.403(5)
C2 C3 1.365(5)
C2 H2 0.9300
C3 C4 1.427(5)
C3 C11 1.498(5)
C4 C10 1.418(5)
C4 C5 1.426(4)
C5 C7 1.425(6)
C5 C6 1.430(5)
C6 C17 1.514(4)
C7 C8 1.344(6)
C7 H7 0.9300
C8 C9 1.404(6)
C8 H8 0.9300
C9 C10 1.360(6)
C9 H9 0.9300
C10 H10 0.9300
C11 C12 1.371(6)
C11 C16 1.389(5)
C12 C13 1.381(5)
C12 H12 0.9300
C13 C14 1.361(6)
C13 H13 0.9300
C14 C15 1.379(7)
C14 H14 0.9300
C15 C16 1.378(5)
C15 H15 0.9300
C16 H16 0.9300
C17 C18 1.536(5)
C17 H17A 0.9700
C17 H17B 0.9700
C18 C19 1.506(5)
C18 H18A 0.9700
C18 H18B 0.9700
C19 C20 1.361(6)
C19 C24 1.366(6)
C20 C21 1.372(6)
C20 H20 0.9300
C21 C22 1.348(8)
C21 H21 0.9300
C22 C23 1.361(7)
C22 H22 0.9300
C23 C24 1.395(6)
C23 H23 0.9300
C24 H24 0.9300

loop_
_geom_torsion_atom_site_label_1
_geom_torsion_atom_site_label_2
_geom_torsion_atom_site_label_3
_geom_torsion_atom_site_label_4
_geom_torsion
C6 C1 C2 C3 0.6(6)
Br1 C1 C2 C3 -179.0(3)
C1 C2 C3 C4 -0.6(6)
C1 C2 C3 C11 -179.8(3)
C2 C3 C4 C10 -177.8(4)
C11 C3 C4 C10 1.4(6)
C2 C3 C4 C5 0.3(5)
C11 C3 C4 C5 179.5(3)
C10 C4 C5 C7 -0.7(5)
C3 C4 C5 C7 -178.9(3)
C10 C4 C5 C6 178.1(3)
C3 C4 C5 C6 -0.1(5)
C2 C1 C6 C5 -0.3(6)
Br1 C1 C6 C5 179.3(3)
C2 C1 C6 C17 176.6(4)
Br1 C1 C6 C17 -3.9(5)
C7 C5 C6 C1 178.8(4)
C4 C5 C6 C1 0.0(5)
C7 C5 C6 C17 1.8(6)
C4 C5 C6 C17 -176.9(3)
C4 C5 C7 C8 1.0(6)
C6 C5 C7 C8 -177.8(4)
C5 C7 C8 C9 -0.5(7)
C7 C8 C9 C10 -0.1(7)
C8 C9 C10 C4 0.3(7)
C5 C4 C10 C9 0.1(6)
C3 C4 C10 C9 178.2(4)
C2 C3 C11 C12 64.8(5)
C4 C3 C11 C12 -114.4(4)
C2 C3 C11 C16 -112.4(4)
C4 C3 C11 C16 68.5(5)
C16 C11 C12 C13 -0.2(6)
C3 C11 C12 C13 -177.4(4)
C11 C12 C13 C14 1.0(7)
C12 C13 C14 C15 -1.4(7)
C13 C14 C15 C16 0.9(7)
C14 C15 C16 C11 -0.1(7)
C12 C11 C16 C15 -0.3(6)
C3 C11 C16 C15 176.9(4)
C1 C6 C17 C18 -93.9(5)
C5 C6 C17 C18 82.9(5)
C6 C17 C18 C19 -178.8(4)
C17 C18 C19 C20 -100.6(5)
C17 C18 C19 C24 79.9(5)
C24 C19 C20 C21 -0.6(8)
C18 C19 C20 C21 179.8(5)
C19 C20 C21 C22 -1.0(9)
C20 C21 C22 C23 1.2(9)
C21 C22 C23 C24 0.1(9)
C20 C19 C24 C23 1.9(7)
C18 C19 C24 C23 -178.5(4)
C22 C23 C24 C19 -1.7(8)
